data_7107537
loop_
_publ_author_name
'Lars-Arne Schaper'
'Karl Ofele'
'Renat Kadyrov'
'Bettina Bechlars'
'Markus Drees'
'Mirza Cokoja'
'Wolfgang A. Herrmann'
'Fritz E. Kuhn'

_publ_section_title
;
 N-Heterocyclic Carbenes via Abstraction of Ammonia Filling a Gap:
 "Normal" Carbenes with "Abnormal" Character
;
_journal_name_full Chem.Commun.
_journal_page_first 3857
_journal_paper_doi 10.1039/c2cc30611e
_journal_volume 48
_journal_year 2012
_chemical_formula_moiety 'C16 H18 N4'
_chemical_formula_sum 'C16 H18 N4'
_chemical_formula_weight 266.34
_chemical_name_systematic
;
?
;
_space_group_IT_number 19
_symmetry_cell_setting orthorhombic
_symmetry_Int_Tables_number 19
_symmetry_space_group_name_Hall 'P 2ac 2ab'
_symmetry_space_group_name_H-M 'P 21 21 21'
_atom_sites_solution_hydrogens geom
_atom_sites_solution_primary direct
_atom_sites_solution_secondary difmap
_audit_creation_date 30-Juni-10
_audit_creation_method SHELXL-97
_audit_update_record
;
10-August-10 Updated by the Author B.B.
21-December-11 Updated by the Author L.-A.S.
Text writing by B.B.
Checkcif OK
;
_cell_angle_alpha 90.00
_cell_angle_beta 90.00
_cell_angle_gamma 90.00
_cell_formula_units_Z 4
_cell_length_a 7.4412(16)
_cell_length_b 10.655(2)
_cell_length_c 17.446(4)
_cell_measurement_reflns_used 9954
_cell_measurement_temperature 150(2)
_cell_measurement_theta_max 25.35
_cell_measurement_theta_min 2.24
_cell_volume 1383.2(5)
_computing_cell_refinement 'SAINT (Bruker, 2008b)'
_computing_data_collection 'APEX II Control Software (Bruker, 2008a)'
_computing_data_reduction 'SAINT (Bruker, 2008b)'
_computing_molecular_graphics 'PLATON (Spek, 2008)'
_computing_publication_material 'PLATON (Spek, 2008)'
_computing_structure_refinement 'SHELXL97 (Sheldrick, 1998)'
_computing_structure_solution 'SHELXS97 (Sheldrick, 1998)'
_diffrn_ambient_temperature 150(2)
_diffrn_detector ' CCD plate '
_diffrn_detector_area_resol_mean 16
_diffrn_measured_fraction_theta_full 0.998
_diffrn_measured_fraction_theta_max 0.998
_diffrn_measurement_device ' \k-geometry diffractometer '
_diffrn_measurement_device_type ' Bruker APEX-II CCD '
_diffrn_measurement_method ' phi- and omega-rotation '
_diffrn_radiation_monochromator graphite
_diffrn_radiation_source 'rotating anode FR591'
_diffrn_radiation_type MoK\a
_diffrn_radiation_wavelength 0.71073
_diffrn_reflns_av_R_equivalents 0.0573
_diffrn_reflns_av_sigmaI/netI 0.0241
_diffrn_reflns_limit_h_max 8
_diffrn_reflns_limit_h_min -8
_diffrn_reflns_limit_k_max 12
_diffrn_reflns_limit_k_min -12
_diffrn_reflns_limit_l_max 18
_diffrn_reflns_limit_l_min -20
_diffrn_reflns_number 20485
_diffrn_reflns_theta_full 25.42
_diffrn_reflns_theta_max 25.42
_diffrn_reflns_theta_min 2.24
_diffrn_standards_decay_% 0
_exptl_absorpt_coefficient_mu 0.079
_exptl_absorpt_correction_T_max 0.9859
_exptl_absorpt_correction_T_min 0.9836
_exptl_absorpt_correction_type multi-scan
_exptl_absorpt_process_details 'SADABS, Bruker, 2008b'
_exptl_crystal_colour yellow
_exptl_crystal_density_diffrn 1.279
_exptl_crystal_density_meas ?
_exptl_crystal_density_method 'not measured'
_exptl_crystal_description fragment
_exptl_crystal_F_000 568
_exptl_crystal_size_max 0.21
_exptl_crystal_size_mid 0.19
_exptl_crystal_size_min 0.18
_refine_diff_density_max 0.139
_refine_diff_density_min -0.148
_refine_diff_density_rms 0.035
_refine_ls_abs_structure_details 'Flack H D (1983), Acta Cryst. A39, 876-881'
_refine_ls_abs_structure_Flack -4(3)
_refine_ls_extinction_method none
_refine_ls_goodness_of_fit_ref 1.190
_refine_ls_hydrogen_treatment refall
_refine_ls_matrix_type full
_refine_ls_number_parameters 253
_refine_ls_number_reflns 1484
_refine_ls_number_restraints 0
_refine_ls_restrained_S_all 1.190
_refine_ls_R_factor_all 0.0318
_refine_ls_R_factor_gt 0.0302
_refine_ls_shift/su_max 0.000
_refine_ls_shift/su_mean 0.000
_refine_ls_structure_factor_coef Fsqd
_refine_ls_weighting_details 'calc w=1/[\s^2^(Fo^2^)+(0.0387P)^2^+0.1853P] where P=(Fo^2^+2Fc^2^)/3'
_refine_ls_weighting_scheme calc
_refine_ls_wR_factor_gt 0.0747
_refine_ls_wR_factor_ref 0.0759
_reflns_number_gt 1425
_reflns_number_total 1484
_reflns_threshold_expression >2sigma(I)
_cod_data_source_file c2cc30611e.txt
_cod_data_source_block 2
_cod_depositor_comments
;
The following automatic conversions were performed:

'_exptl_crystal_density_meas' value 'none' was changed to '?' - the
value is perceived as not measured.

Automatic conversion script
Id: cif_fix_values 3008 2015-01-20 13:52:24Z robertas 
;
_cod_original_sg_symbol_H-M P212121
_cod_database_code 7107537

loop_
_symmetry_equiv_pos_as_xyz
'x, y, z'
'-x+1/2, -y, z+1/2'
'x+1/2, -y+1/2, -z'
'-x, y+1/2, -z+1/2'

loop_
_atom_site_label
_atom_site_type_symbol
_atom_site_fract_x
_atom_site_fract_y
_atom_site_fract_z
_atom_site_U_iso_or_equiv
_atom_site_adp_type
_atom_site_occupancy
_atom_site_symmetry_multiplicity
_atom_site_calc_flag
N2 N 0.95629(19) 0.90707(13) 0.80802(8) 0.0232(3) Uani 1 1 d
N1 N 1.0566(2) 0.96903(13) 0.86893(8) 0.0243(3) Uani 1 1 d
N3 N 0.9147(2) 0.78532(13) 0.82896(8) 0.0224(3) Uani 1 1 d
C2 C 0.9990(2) 0.75810(15) 0.89122(10) 0.0214(4) Uani 1 1 d
C6 C 1.0020(2) 0.38203(17) 0.98027(11) 0.0274(4) Uani 1 1 d
C3 C 1.0003(2) 0.63000(16) 0.92262(10) 0.0215(4) Uani 1 1 d
C7 C 0.9242(3) 0.41060(16) 0.90987(11) 0.0272(4) Uani 1 1 d
N4 N 1.0601(3) 0.89405(15) 1.00253(9) 0.0303(4) Uani 1 1 d
C1 C 1.1033(2) 0.86762(16) 0.92364(10) 0.0237(4) Uani 1 1 d
C8 C 0.9231(2) 0.53138(16) 0.88117(10) 0.0247(4) Uani 1 1 d
C9 C 0.9999(3) 0.2505(2) 1.01171(15) 0.0376(5) Uani 1 1 d
C4 C 1.0792(3) 0.60249(17) 0.99296(11) 0.0280(4) Uani 1 1 d
C5 C 1.0807(3) 0.48015(18) 1.02079(11) 0.0304(4) Uani 1 1 d
C16 C 1.2159(3) 1.0296(2) 0.83575(12) 0.0342(5) Uani 1 1 d
C14 C 0.5713(3) 0.98943(18) 0.68441(11) 0.0311(4) Uani 1 1 d
C10 C 0.8144(2) 0.97756(16) 0.77433(10) 0.0220(4) Uani 1 1 d
C12 C 0.6681(3) 1.17438(17) 0.74917(11) 0.0321(4) Uani 1 1 d
C13 C 0.5541(3) 1.11815(19) 0.69741(11) 0.0314(4) Uani 1 1 d
C11 C 0.7989(3) 1.10551(18) 0.78781(10) 0.0274(4) Uani 1 1 d
C15 C 0.6993(3) 0.91935(17) 0.72238(11) 0.0274(4) Uani 1 1 d
H1 H 1.237(3) 0.8480(18) 0.9207(10) 0.021(5) Uiso 1 1 d
H2 H 0.943(4) 0.929(2) 1.0052(14) 0.050(7) Uiso 1 1 d
H3 H 1.136(4) 0.949(3) 1.0209(14) 0.052(7) Uiso 1 1 d
H4 H 1.127(3) 0.671(2) 1.0226(12) 0.031(6) Uiso 1 1 d
H5 H 1.132(3) 0.466(2) 1.0705(13) 0.041(6) Uiso 1 1 d
H6 H 0.874(3) 0.346(2) 0.8772(13) 0.039(6) Uiso 1 1 d
H7 H 0.868(3) 0.5476(18) 0.8302(11) 0.026(5) Uiso 1 1 d
H8 H 1.013(4) 0.188(3) 0.9769(18) 0.075(10) Uiso 1 1 d
H9 H 1.094(5) 0.239(3) 1.054(2) 0.095(11) Uiso 1 1 d
H10 H 0.896(5) 0.236(3) 1.0378(18) 0.082(11) Uiso 1 1 d
H11 H 0.873(3) 1.145(2) 0.8258(13) 0.042(6) Uiso 1 1 d
H12 H 0.662(3) 1.264(2) 0.7612(12) 0.040(6) Uiso 1 1 d
H13 H 0.460(3) 1.168(2) 0.6706(12) 0.033(5) Uiso 1 1 d
H14 H 0.490(3) 0.948(2) 0.6486(12) 0.032(5) Uiso 1 1 d
H15 H 0.716(3) 0.829(2) 0.7129(13) 0.044(6) Uiso 1 1 d
H16 H 1.172(3) 1.099(2) 0.7991(14) 0.049(7) Uiso 1 1 d
H17 H 1.277(3) 1.071(2) 0.8785(13) 0.038(6) Uiso 1 1 d
H18 H 1.294(4) 0.970(2) 0.8104(14) 0.053(7) Uiso 1 1 d

loop_
_atom_site_aniso_label
_atom_site_aniso_U_11
_atom_site_aniso_U_22
_atom_site_aniso_U_33
_atom_site_aniso_U_23
_atom_site_aniso_U_13
_atom_site_aniso_U_12
N2 0.0259(8) 0.0200(7) 0.0235(7) 0.0000(6) -0.0039(6) -0.0026(6)
N1 0.0267(8) 0.0236(7) 0.0226(7) -0.0004(6) -0.0027(6) -0.0054(6)
N3 0.0248(7) 0.0192(6) 0.0233(7) 0.0009(6) 0.0009(7) 0.0002(6)
C2 0.0204(8) 0.0227(8) 0.0211(8) -0.0018(6) 0.0022(7) 0.0006(7)
C6 0.0227(8) 0.0261(9) 0.0335(10) 0.0060(8) 0.0040(8) 0.0048(8)
C3 0.0191(8) 0.0228(8) 0.0227(8) 0.0008(7) 0.0034(7) 0.0023(7)
C7 0.0264(9) 0.0242(8) 0.0311(10) -0.0025(7) 0.0023(8) 0.0004(8)
N4 0.0395(9) 0.0272(8) 0.0243(8) -0.0028(7) -0.0065(8) -0.0007(8)
C1 0.0223(9) 0.0225(8) 0.0263(9) 0.0012(7) -0.0026(7) -0.0012(7)
C8 0.0253(8) 0.0259(8) 0.0228(9) -0.0005(7) 0.0011(8) 0.0024(8)
C9 0.0365(11) 0.0295(10) 0.0468(13) 0.0105(10) 0.0007(11) 0.0027(9)
C4 0.0267(8) 0.0287(9) 0.0284(9) -0.0002(8) -0.0045(8) 0.0006(8)
C5 0.0287(9) 0.0337(9) 0.0288(10) 0.0062(8) -0.0036(8) 0.0022(9)
C16 0.0356(11) 0.0341(10) 0.0328(11) 0.0028(9) -0.0022(9) -0.0156(9)
C14 0.0283(9) 0.0335(9) 0.0316(10) 0.0036(8) -0.0051(9) -0.0016(8)
C10 0.0217(8) 0.0240(8) 0.0204(8) 0.0027(7) 0.0035(7) -0.0002(7)
C12 0.0407(11) 0.0239(9) 0.0319(10) 0.0029(8) 0.0022(9) 0.0053(8)
C13 0.0298(10) 0.0334(9) 0.0311(10) 0.0097(8) -0.0009(8) 0.0056(9)
C11 0.0338(9) 0.0259(9) 0.0227(9) 0.0002(7) 0.0007(8) 0.0001(8)
C15 0.0280(9) 0.0241(8) 0.0301(9) 0.0010(7) -0.0020(8) -0.0009(7)

loop_
_atom_type_symbol
_atom_type_description
_atom_type_scat_dispersion_real
_atom_type_scat_dispersion_imag
_atom_type_scat_source
C C 0.0033 0.0016 'International Tables Vol C Tables 4.2.6.8 and 6.1.1.4'
H H 0.0000 0.0000 'International Tables Vol C Tables 4.2.6.8 and 6.1.1.4'
N N 0.0061 0.0033 'International Tables Vol C Tables 4.2.6.8 and 6.1.1.4'

loop_
_geom_angle_atom_site_label_1
_geom_angle_atom_site_label_2
_geom_angle_atom_site_label_3
_geom_angle
N3 N2 C10 116.00(14)
N3 N2 N1 110.31(12)
C10 N2 N1 116.25(13)
N2 N1 C16 108.98(14)
N2 N1 C1 105.03(12)
C16 N1 C1 112.64(15)
C2 N3 N2 108.98(14)
N3 C2 C3 121.77(15)
N3 C2 C1 113.08(15)
C3 C2 C1 125.02(15)
C5 C6 C7 117.34(17)
C5 C6 C9 121.27(18)
C7 C6 C9 121.39(18)
C4 C3 C8 118.09(16)
C4 C3 C2 121.77(16)
C8 C3 C2 120.13(16)
C8 C7 C6 121.76(18)
C8 C7 H6 116.6(13)
C6 C7 H6 121.5(13)
C1 N4 H2 109.1(15)
C1 N4 H3 109.6(17)
H2 N4 H3 108(2)
N4 C1 N1 114.83(14)
N4 C1 C2 113.19(15)
N1 C1 C2 101.62(13)
N4 C1 H1 107.8(10)
N1 C1 H1 110.3(11)
C2 C1 H1 108.9(11)
C7 C8 C3 120.68(17)
C7 C8 H7 119.3(12)
C3 C8 H7 120.0(12)
C6 C9 H8 116(2)
C6 C9 H9 111(2)
H8 C9 H9 109(3)
C6 C9 H10 110(2)
H8 C9 H10 108(3)
H9 C9 H10 102(3)
C5 C4 C3 120.55(18)
C5 C4 H4 121.5(12)
C3 C4 H4 117.8(12)
C4 C5 C6 121.57(18)
C4 C5 H5 117.9(14)
C6 C5 H5 120.4(14)
N1 C16 H16 107.9(14)
N1 C16 H17 105.8(14)
H16 C16 H17 106.9(18)
N1 C16 H18 112.0(15)
H16 C16 H18 112(2)
H17 C16 H18 112(2)
C15 C14 C13 121.13(19)
C15 C14 H14 119.6(12)
C13 C14 H14 119.3(13)
C11 C10 C15 119.74(17)
C11 C10 N2 120.69(16)
C15 C10 N2 119.36(15)
C13 C12 C11 121.25(17)
C13 C12 H12 122.4(13)
C11 C12 H12 116.4(14)
C12 C13 C14 118.55(18)
C12 C13 H13 120.5(12)
C14 C13 H13 120.9(12)
C10 C11 C12 119.59(18)
C10 C11 H11 120.1(14)
C12 C11 H11 120.2(14)
C14 C15 C10 119.74(17)
C14 C15 H15 122.4(14)
C10 C15 H15 117.9(14)

loop_
_geom_bond_atom_site_label_1
_geom_bond_atom_site_label_2
_geom_bond_distance
N2 N3 1.383(2)
N2 C10 1.423(2)
N2 N1 1.457(2)
N1 C16 1.468(2)
N1 C1 1.483(2)
N3 C2 1.287(2)
C2 C3 1.471(2)
C2 C1 1.511(2)
C6 C5 1.391(3)
C6 C7 1.391(3)
C6 C9 1.505(3)
C3 C4 1.392(2)
C3 C8 1.399(3)
C7 C8 1.381(2)
C7 H6 0.97(2)
N4 C1 1.441(2)
N4 H2 0.95(3)
N4 H3 0.88(3)
C1 H1 1.02(2)
C8 H7 0.99(2)
C9 H8 0.91(3)
C9 H9 1.03(4)
C9 H10 0.91(3)
C4 C5 1.391(3)
C4 H4 0.96(2)
C5 H5 0.96(2)
C16 H16 1.03(2)
C16 H17 0.98(2)
C16 H18 0.97(3)
C14 C15 1.379(3)
C14 C13 1.396(3)
C14 H14 0.97(2)
C10 C11 1.388(2)
C10 C15 1.393(3)
C12 C13 1.376(3)
C12 C11 1.393(3)
C12 H12 0.97(2)
C13 H13 1.00(2)
C11 H11 0.96(2)
C15 H15 0.98(2)
